data_4077524
loop_
_publ_author_name
'Uhl, Werner'
'Molter, Jens'
'Neum\"uller, Bernhard'

_publ_section_title
;
 tert-Butylaluminum Bis[1,2-bis(trimethylsilyl)hydrazide]: The First
 Alkylaluminum Dihydrazide
;
_journal_issue 21
_journal_name_full Organometallics
_journal_page_first 4422
_journal_paper_doi 10.1021/om000330s
_journal_volume 19
_journal_year 2000
_chemical_formula_sum 'C16 H47 Al N4 Si4'
_chemical_formula_weight 434.92
_chemical_name_systematic
;
?
;
_space_group_IT_number 56
_symmetry_cell_setting 1
_symmetry_space_group_name_Hall '-P 2ab 2ac'
_symmetry_space_group_name_H-M 'P c c n'
_atom_sites_solution_hydrogens geom
_atom_sites_solution_primary direct
_atom_sites_solution_secondary difmap
_audit_creation_method SHELXL-97
_cell_angle_alpha 90.00
_cell_angle_beta 90.00
_cell_angle_gamma 90.00
_cell_formula_units_Z 4
_cell_length_a 11.9500(10)
_cell_length_b 12.3870(10)
_cell_length_c 19.3810(10)
_cell_measurement_temperature 293(2)
_cell_volume 2868.9(4)
_computing_structure_refinement 'SHELXL-97 (Sheldrick, 1997)'
_computing_structure_solution 'SHELXS-97 (Sheldrick, 1990)'
_diffrn_ambient_temperature 293(2)
_diffrn_measured_fraction_theta_full 0.998
_diffrn_measured_fraction_theta_max 0.998
_diffrn_radiation_monochromator graphite
_diffrn_radiation_source 'fine-focus sealed tube'
_diffrn_radiation_type MoK\a
_diffrn_radiation_wavelength 0.71073
_diffrn_reflns_av_R_equivalents 0.0223
_diffrn_reflns_av_sigmaI/netI 0.0248
_diffrn_reflns_limit_h_max 2
_diffrn_reflns_limit_h_min -14
_diffrn_reflns_limit_k_max 14
_diffrn_reflns_limit_k_min -14
_diffrn_reflns_limit_l_max 23
_diffrn_reflns_limit_l_min -19
_diffrn_reflns_number 2628
_diffrn_reflns_theta_full 25.03
_diffrn_reflns_theta_max 25.03
_diffrn_reflns_theta_min 2.37
_exptl_absorpt_coefficient_mu 0.245
_exptl_crystal_density_diffrn 1.007
_exptl_crystal_density_method 'not measured'
_exptl_crystal_F_000 960
_refine_diff_density_max 0.792
_refine_diff_density_min -0.294
_refine_diff_density_rms 0.065
_refine_ls_extinction_method none
_refine_ls_goodness_of_fit_ref 1.161
_refine_ls_hydrogen_treatment mixed
_refine_ls_matrix_type full
_refine_ls_number_parameters 141
_refine_ls_number_reflns 2540
_refine_ls_number_restraints 0
_refine_ls_restrained_S_all 1.161
_refine_ls_R_factor_all 0.0737
_refine_ls_R_factor_gt 0.0567
_refine_ls_shift/su_max 0.239
_refine_ls_shift/su_mean 0.008
_refine_ls_structure_factor_coef Fsqd
_refine_ls_weighting_details 'calc w=1/[\s^2^(Fo^2^)+(0.1000P)^2^+0.0000P] where P=(Fo^2^+2Fc^2^)/3'
_refine_ls_weighting_scheme calc
_refine_ls_wR_factor_gt 0.1463
_refine_ls_wR_factor_ref 0.1585
_reflns_number_gt 1991
_reflns_number_total 2540
_reflns_threshold_expression >2sigma(I)
_cod_data_source_file om000330s.cif
_cod_data_source_block alhn2si2
_cod_original_sg_symbol_H-M Pccn
_cod_database_code 4077524

loop_
_symmetry_equiv_pos_as_xyz
'x, y, z'
'-x+1/2, -y+1/2, z'
'-x, y+1/2, -z+1/2'
'x+1/2, -y, -z+1/2'
'-x, -y, -z'
'x-1/2, y-1/2, -z'
'x, -y-1/2, z-1/2'
'-x-1/2, y, z-1/2'

loop_
_atom_site_label
_atom_site_type_symbol
_atom_site_fract_x
_atom_site_fract_y
_atom_site_fract_z
_atom_site_U_iso_or_equiv
_atom_site_adp_type
_atom_site_occupancy
_atom_site_symmetry_multiplicity
_atom_site_calc_flag
_atom_site_refinement_flags
Al1 Al 0.2500 0.2500 0.44667(5) 0.0315(3) Uani 1 2 d S
CT1 C 0.2500 0.2500 0.54935(19) 0.0490(10) Uani 1 2 d S
CT11 C 0.3594(7) 0.2719(8) 0.5813(4) 0.071(2) Uani 0.50 1 d P
HT1A H 0.3511 0.2752 0.6305 0.085 Uiso 0.50 1 calc PR
HT1B H 0.3878 0.3395 0.5646 0.085 Uiso 0.50 1 calc PR
HT1C H 0.4107 0.2151 0.5695 0.085 Uiso 0.50 1 calc PR
CT12 C 0.1929(9) 0.1524(8) 0.5793(4) 0.090(3) Uani 0.50 1 d P
HT1D H 0.2322 0.0884 0.5654 0.108 Uiso 0.50 1 calc PR
HT1E H 0.1172 0.1492 0.5629 0.108 Uiso 0.50 1 calc PR
HT1F H 0.1929 0.1574 0.6287 0.108 Uiso 0.50 1 calc PR
CT13 C 0.1687(7) 0.3492(7) 0.5717(3) 0.086(3) Uani 0.50 1 d P
HT1G H 0.1707 0.3578 0.6209 0.103 Uiso 0.50 1 calc PR
HT1H H 0.0934 0.3339 0.5574 0.103 Uiso 0.50 1 calc PR
HT1I H 0.1939 0.4145 0.5500 0.103 Uiso 0.50 1 calc PR
N1 N 0.12477(17) 0.20842(16) 0.40093(10) 0.0360(5) Uani 1 1 d .
Si1 Si -0.01698(7) 0.21459(7) 0.39057(5) 0.0514(3) Uani 1 1 d .
C11 C -0.0572(3) 0.3564(3) 0.4039(2) 0.0807(12) Uani 1 1 d .
H11A H -0.0344 0.3791 0.4492 0.097 Uiso 1 1 calc R
H11B H -0.1369 0.3634 0.3997 0.097 Uiso 1 1 calc R
H11C H -0.0213 0.4008 0.3699 0.097 Uiso 1 1 calc R
C12 C -0.0650(3) 0.1757(3) 0.3025(2) 0.0941(15) Uani 1 1 d .
H12A H -0.0218 0.2141 0.2686 0.113 Uiso 1 1 calc R
H12B H -0.1426 0.1937 0.2973 0.113 Uiso 1 1 calc R
H12C H -0.0551 0.0995 0.2962 0.113 Uiso 1 1 calc R
C13 C -0.0909(3) 0.1274(4) 0.4544(3) 0.1090(18) Uani 1 1 d .
H13A H -0.0668 0.0540 0.4489 0.131 Uiso 1 1 calc R
H13B H -0.1701 0.1319 0.4469 0.131 Uiso 1 1 calc R
H13C H -0.0737 0.1515 0.5002 0.131 Uiso 1 1 calc R
N2 N 0.18376(18) 0.10257(17) 0.41700(12) 0.0375(5) Uani 1 1 d .
H2 H 0.162(3) 0.073(2) 0.4499(15) 0.058(10) Uiso 1 1 d .
Si2 Si 0.22369(7) 0.01221(6) 0.35152(4) 0.0462(3) Uani 1 1 d .
C21 C 0.2805(3) 0.0910(3) 0.27967(15) 0.0615(9) Uani 1 1 d .
H21A H 0.2217 0.1328 0.2590 0.074 Uiso 1 1 calc R
H21B H 0.3119 0.0431 0.2459 0.074 Uiso 1 1 calc R
H21C H 0.3378 0.1386 0.2965 0.074 Uiso 1 1 calc R
C22 C 0.3280(3) -0.0777(3) 0.39334(18) 0.0699(10) Uani 1 1 d .
H22A H 0.3883 -0.0350 0.4114 0.084 Uiso 1 1 calc R
H22B H 0.3567 -0.1278 0.3600 0.084 Uiso 1 1 calc R
H22C H 0.2929 -0.1166 0.4303 0.084 Uiso 1 1 calc R
C23 C 0.1064(3) -0.0747(3) 0.3216(2) 0.0855(12) Uani 1 1 d .
H23A H 0.0770 -0.1146 0.3600 0.103 Uiso 1 1 calc R
H23B H 0.1332 -0.1240 0.2872 0.103 Uiso 1 1 calc R
H23C H 0.0485 -0.0303 0.3023 0.103 Uiso 1 1 calc R

loop_
_atom_site_aniso_label
_atom_site_aniso_U_11
_atom_site_aniso_U_22
_atom_site_aniso_U_33
_atom_site_aniso_U_23
_atom_site_aniso_U_13
_atom_site_aniso_U_12
Al1 0.0283(5) 0.0347(6) 0.0314(6) 0.000 0.000 -0.0050(4)
CT1 0.053(2) 0.063(3) 0.0317(19) 0.000 0.000 -0.013(2)
CT11 0.062(5) 0.101(6) 0.050(4) -0.006(4) -0.013(4) -0.018(4)
CT12 0.126(8) 0.107(7) 0.037(4) 0.021(5) -0.007(5) -0.054(6)
CT13 0.090(6) 0.124(7) 0.043(4) -0.025(4) 0.011(4) 0.032(5)
N1 0.0320(11) 0.0344(11) 0.0415(12) 0.0000(9) -0.0011(9) -0.0023(9)
Si1 0.0295(4) 0.0559(5) 0.0686(6) 0.0114(4) -0.0095(4) -0.0081(3)
C11 0.0452(19) 0.086(3) 0.111(3) -0.004(2) 0.001(2) 0.0172(18)
C12 0.087(3) 0.080(3) 0.115(3) -0.007(2) -0.067(3) 0.002(2)
C13 0.0362(18) 0.146(4) 0.144(4) 0.075(3) 0.002(2) -0.023(2)
N2 0.0395(13) 0.0339(12) 0.0390(12) 0.0030(10) 0.0018(10) -0.0042(10)
Si2 0.0518(5) 0.0370(4) 0.0498(5) -0.0051(3) -0.0015(4) -0.0031(3)
C21 0.087(2) 0.0554(19) 0.0424(16) -0.0043(14) 0.0091(16) 0.0093(17)
C22 0.079(3) 0.0485(18) 0.082(3) 0.0056(17) 0.006(2) 0.0128(17)
C23 0.087(3) 0.064(2) 0.106(3) -0.032(2) -0.009(2) -0.018(2)

loop_
_atom_type_symbol
_atom_type_description
_atom_type_scat_dispersion_real
_atom_type_scat_dispersion_imag
_atom_type_scat_source
C C 0.0033 0.0016 'International Tables Vol C Tables 4.2.6.8 and 6.1.1.4'
H H 0.0000 0.0000 'International Tables Vol C Tables 4.2.6.8 and 6.1.1.4'
N N 0.0061 0.0033 'International Tables Vol C Tables 4.2.6.8 and 6.1.1.4'
Al Al 0.0645 0.0514 'International Tables Vol C Tables 4.2.6.8 and 6.1.1.4'
Si Si 0.0817 0.0704 'International Tables Vol C Tables 4.2.6.8 and 6.1.1.4'

loop_
_geom_angle_atom_site_label_1
_geom_angle_atom_site_label_2
_geom_angle_atom_site_label_3
_geom_angle
_geom_angle_site_symmetry_1
_geom_angle_site_symmetry_3
N1 Al1 N1 121.49(14) . 2
N1 Al1 CT1 119.26(7) . .
N1 Al1 CT1 119.26(7) 2 .
N1 Al1 N2 45.48(9) . .
N1 Al1 N2 115.45(10) 2 .
CT1 Al1 N2 106.12(7) . .
N1 Al1 N2 115.45(10) . 2
N1 Al1 N2 45.48(9) 2 2
CT1 Al1 N2 106.12(7) . 2
N2 Al1 N2 147.77(14) . 2
CT11 CT1 CT11 130.3(7) . 2
CT11 CT1 CT12 44.5(5) . 2
CT11 CT1 CT12 112.8(5) 2 2
CT11 CT1 CT12 112.8(5) . .
CT11 CT1 CT12 44.5(5) 2 .
CT12 CT1 CT12 134.6(7) 2 .
CT11 CT1 CT13 106.3(5) . .
CT11 CT1 CT13 59.7(5) 2 .
CT12 CT1 CT13 64.0(5) 2 .
CT12 CT1 CT13 103.5(6) . .
CT11 CT1 CT13 59.7(5) . 2
CT11 CT1 CT13 106.3(5) 2 2
CT12 CT1 CT13 103.5(6) 2 2
CT12 CT1 CT13 64.0(5) . 2
CT13 CT1 CT13 149.1(6) . 2
CT11 CT1 Al1 114.9(3) . .
CT11 CT1 Al1 114.9(3) 2 .
CT12 CT1 Al1 112.7(3) 2 .
CT12 CT1 Al1 112.7(3) . .
CT13 CT1 Al1 105.5(3) . .
CT13 CT1 Al1 105.5(3) 2 .
N2 N1 Si1 121.50(15) . .
N2 N1 Al1 76.25(12) . .
Si1 N1 Al1 149.67(14) . .
N1 Si1 C11 106.58(14) . .
N1 Si1 C13 111.47(15) . .
C11 Si1 C13 109.6(2) . .
N1 Si1 C12 113.66(17) . .
C11 Si1 C12 107.16(19) . .
C13 Si1 C12 108.2(2) . .
N1 N2 Si2 121.79(17) . .
N1 N2 Al1 58.27(10) . .
Si2 N2 Al1 131.14(13) . .
N2 Si2 C21 108.06(13) . .
N2 Si2 C22 104.40(14) . .
C21 Si2 C22 113.73(17) . .
N2 Si2 C23 112.88(15) . .
C21 Si2 C23 110.56(18) . .
C22 Si2 C23 107.15(18) . .

loop_
_geom_bond_atom_site_label_1
_geom_bond_atom_site_label_2
_geom_bond_distance
_geom_bond_site_symmetry_2
Al1 N1 1.814(2) .
Al1 N1 1.814(2) 2
Al1 CT1 1.990(4) .
Al1 N2 2.072(2) .
Al1 N2 2.072(2) 2
CT1 CT11 1.472(7) .
CT1 CT11 1.472(7) 2
CT1 CT12 1.505(8) 2
CT1 CT12 1.505(8) .
CT1 CT13 1.626(7) .
CT1 CT13 1.626(7) 2
N1 N2 1.521(3) .
N1 Si1 1.708(2) .
Si1 C11 1.840(4) .
Si1 C13 1.864(4) .
Si1 C12 1.864(4) .
N2 Si2 1.758(2) .
Si2 C21 1.831(3) .
Si2 C22 1.857(3) .
Si2 C23 1.859(3) .

loop_
_geom_torsion_atom_site_label_1
_geom_torsion_atom_site_label_2
_geom_torsion_atom_site_label_3
_geom_torsion_atom_site_label_4
_geom_torsion
_geom_torsion_site_symmetry_1
_geom_torsion_site_symmetry_4
N1 Al1 CT1 CT11 172.7(4) . .
N1 Al1 CT1 CT11 -7.3(4) 2 .
N2 Al1 CT1 CT11 125.1(4) . .
N2 Al1 CT1 CT11 -54.9(4) 2 .
N1 Al1 CT1 CT11 -7.3(4) . 2
N1 Al1 CT1 CT11 172.7(4) 2 2
N2 Al1 CT1 CT11 -54.9(4) . 2
N2 Al1 CT1 CT11 125.1(4) 2 2
N1 Al1 CT1 CT12 -138.4(5) . 2
N1 Al1 CT1 CT12 41.6(5) 2 2
N2 Al1 CT1 CT12 174.0(5) . 2
N2 Al1 CT1 CT12 -6.0(5) 2 2
N1 Al1 CT1 CT12 41.6(5) . .
N1 Al1 CT1 CT12 -138.4(5) 2 .
N2 Al1 CT1 CT12 -6.0(5) . .
N2 Al1 CT1 CT12 174.0(5) 2 .
N1 Al1 CT1 CT13 -70.7(4) . .
N1 Al1 CT1 CT13 109.3(4) 2 .
N2 Al1 CT1 CT13 -118.2(4) . .
N2 Al1 CT1 CT13 61.8(4) 2 .
N1 Al1 CT1 CT13 109.3(4) . 2
N1 Al1 CT1 CT13 -70.7(4) 2 2
N2 Al1 CT1 CT13 61.8(4) . 2
N2 Al1 CT1 CT13 -118.2(4) 2 2
N1 Al1 N1 N2 96.00(12) 2 .
CT1 Al1 N1 N2 -84.00(12) . .
N2 Al1 N1 N2 147.76(15) 2 .
N1 Al1 N1 Si1 -133.7(3) 2 .
CT1 Al1 N1 Si1 46.3(3) . .
N2 Al1 N1 Si1 130.3(3) . .
N2 Al1 N1 Si1 -81.9(3) 2 .
N2 N1 Si1 C11 159.7(2) . .
Al1 N1 Si1 C11 40.0(3) . .
N2 N1 Si1 C13 40.1(3) . .
Al1 N1 Si1 C13 -79.6(3) . .
N2 N1 Si1 C12 -82.5(2) . .
Al1 N1 Si1 C12 157.8(3) . .
Si1 N1 N2 Si2 85.1(2) . .
Al1 N1 N2 Si2 -121.78(16) . .
Si1 N1 N2 Al1 -153.15(18) . .
N1 Al1 N2 N1 -110.07(17) 2 .
CT1 Al1 N2 N1 115.43(11) . .
N2 Al1 N2 N1 -64.57(11) 2 .
N1 Al1 N2 Si2 106.4(2) . .
N1 Al1 N2 Si2 -3.7(2) 2 .
CT1 Al1 N2 Si2 -138.18(14) . .
N2 Al1 N2 Si2 41.82(14) 2 .
N1 N2 Si2 C21 41.3(2) . .
Al1 N2 Si2 C21 -32.4(2) . .
N1 N2 Si2 C22 162.72(19) . .
Al1 N2 Si2 C22 89.0(2) . .
N1 N2 Si2 C23 -81.3(2) . .
Al1 N2 Si2 C23 -155.0(2) . .
